data_8102406
loop_
_publ_author_name
'Yu-Hua Feng'
'Yu-Xiang Gao'

_publ_section_title
;
 Crystal structure of diaqua-bis(trans-4,4'-azobispyridine)cadmium(II)
 perchlorate - methanol (1:2), [Cd(C10H8N4)2(H2O)2](ClO4)2 &#x00B7;
 2CH3OH
;
_journal_issue 2
_journal_name_full 'Zeitschrift f\"ur Kristallographie - New Crystal Structures'
_journal_page_first 197
_journal_volume 224
_journal_year 2009
_chemical_formula_moiety 'C22 H28 Cd Cl2 N8 O12'
_chemical_formula_sum 'C22 H28 Cd Cl2 N8 O12'
_chemical_formula_weight 779.82
_chemical_name_systematic
;
[bis-(trans-4,4'-azobis(pyridine))Cd(II)Dihydrate] bis(perchlorate) 
di-methanol solvate
;
_space_group_IT_number 14
_symmetry_cell_setting monoclinic
_symmetry_space_group_name_Hall '-P 2yn'
_symmetry_space_group_name_H-M 'P 1 21/n 1'
_atom_sites_solution_hydrogens geom
_atom_sites_solution_primary direct
_atom_sites_solution_secondary difmap
_audit_creation_method SHELXL-97
_cell_angle_alpha 90.00
_cell_angle_beta 99.739(4)
_cell_angle_gamma 90.00
_cell_formula_units_Z 2
_cell_length_a 8.4247(19)
_cell_length_b 13.760(3)
_cell_length_c 13.830(3)
_cell_measurement_reflns_used 4224
_cell_measurement_temperature 294(2)
_cell_measurement_theta_max 26.42
_cell_measurement_theta_min 2.87
_cell_volume 1580.1(6)
_computing_cell_refinement 'Bruker SMART'
_computing_data_collection 'Bruker SMART'
_computing_data_reduction 'Bruker SAINT'
_computing_molecular_graphics 'Bruker SHELXTL (Bruker 1997)'
_computing_publication_material 'Bruker SHELXTL (Bruker 1997)'
_computing_structure_refinement 'SHELXL-97 (Sheldrick, 1997)'
_computing_structure_solution 'SHELXS-97 (Sheldrick, 1990)'
_diffrn_ambient_temperature 294(2)
_diffrn_measured_fraction_theta_full 0.999
_diffrn_measured_fraction_theta_max 0.999
_diffrn_measurement_device_type 'CCD area detector'
_diffrn_measurement_method 'phi and omega scans'
_diffrn_radiation_monochromator graphite
_diffrn_radiation_source 'fine-focus sealed tube'
_diffrn_radiation_type MoK\a
_diffrn_radiation_wavelength 0.71073
_diffrn_reflns_av_R_equivalents 0.0317
_diffrn_reflns_av_sigmaI/netI 0.0310
_diffrn_reflns_limit_h_max 10
_diffrn_reflns_limit_h_min -9
_diffrn_reflns_limit_k_max 16
_diffrn_reflns_limit_k_min -14
_diffrn_reflns_limit_l_max 10
_diffrn_reflns_limit_l_min -16
_diffrn_reflns_number 7238
_diffrn_reflns_theta_full 25.02
_diffrn_reflns_theta_max 25.02
_diffrn_reflns_theta_min 2.10
_exptl_absorpt_coefficient_mu 0.931
_exptl_absorpt_correction_T_max 1.000000
_exptl_absorpt_correction_T_min 0.807012
_exptl_absorpt_correction_type multi-scan
_exptl_absorpt_process_details SADABS
_exptl_crystal_colour light-yellow
_exptl_crystal_density_diffrn 1.639
_exptl_crystal_density_method 'not measured'
_exptl_crystal_description prism
_exptl_crystal_F_000 788
_exptl_crystal_size_max 0.40
_exptl_crystal_size_mid 0.32
_exptl_crystal_size_min 0.26
_refine_diff_density_max 1.101
_refine_diff_density_min -1.733
_refine_diff_density_rms 0.147
_refine_ls_extinction_method none
_refine_ls_goodness_of_fit_ref 1.061
_refine_ls_hydrogen_treatment mixed
_refine_ls_matrix_type full
_refine_ls_number_parameters 209
_refine_ls_number_reflns 2788
_refine_ls_number_restraints 39
_refine_ls_restrained_S_all 1.130
_refine_ls_R_factor_all 0.0665
_refine_ls_R_factor_gt 0.0534
_refine_ls_shift/su_max 0.002
_refine_ls_shift/su_mean 0.000
_refine_ls_structure_factor_coef Fsqd
_refine_ls_weighting_details 'calc w=1/[\s^2^(Fo^2^)+(0.0989P)^2^+3.0766P] where P=(Fo^2^+2Fc^2^)/3'
_refine_ls_weighting_scheme calc
_refine_ls_wR_factor_gt 0.1467
_refine_ls_wR_factor_ref 0.1613
_reflns_number_gt 2039
_reflns_number_total 2788
_reflns_threshold_expression >2sigma(I)
_cod_data_source_file 1267-2506.cff
_cod_data_source_block 070425a
_cod_depositor_comments
;
The following automatic conversions were performed:
'_symmetry_cell_setting' value 'Monoclinic' changed to 'monoclinic'
according to '/home/saulius/struct/CIF-dictionaries/cif_core.dic'
dictionary named 'cif_core.dic' version 2.4.1 from
2010-06-29.

'_exptl_absorpt_correction_type' value 'MULTI-SCAN' changed
to 'multi-scan' according to
'/home/saulius/struct/CIF-dictionaries/cif_core.dic' dictionary named
'cif_core.dic' version 2.4.1 from 2010-06-29.

Automatic conversion script
Id: cif_fix_enum 1555 2011-01-17 13:19:09Z saulius 
;
_cod_original_cell_volume 1580.2(6)
_cod_original_sg_symbol_H-M P2(1)/n
_cod_database_code 8102406

loop_
_symmetry_equiv_pos_as_xyz
'x, y, z'
'-x+1/2, y+1/2, -z+1/2'
'-x, -y, -z'
'x-1/2, -y-1/2, z-1/2'

loop_
_atom_site_label
_atom_site_type_symbol
_atom_site_fract_x
_atom_site_fract_y
_atom_site_fract_z
_atom_site_U_iso_or_equiv
_atom_site_adp_type
_atom_site_occupancy
_atom_site_symmetry_multiplicity
_atom_site_calc_flag
_atom_site_refinement_flags
_atom_site_disorder_assembly
_atom_site_disorder_group
Cd1 Cd 0.0000 1.0000 0.5000 0.0244(2) Uani 1 2 d S . .
O1 O 0.2816(6) 0.9963(3) 0.5350(4) 0.0465(11) Uani 1 1 d D . .
N1 N 0.0214(6) 1.0001(3) 0.3301(3) 0.0333(11) Uani 1 1 d . . .
N2 N 0.0642(7) 0.9993(3) 0.0299(4) 0.0441(13) Uani 1 1 d . . .
N3 N 0.0030(5) 0.8294(4) 0.4962(3) 0.0358(11) Uani 1 1 d . . .
N4 N 0.0211(8) 0.5155(4) 0.4667(5) 0.0610(13) Uani 1 1 d . . .
C1 C -0.1123(8) 0.9976(4) 0.2606(5) 0.056(2) Uani 1 1 d . . .
H1 H -0.2123 0.9963 0.2806 0.067 Uiso 1 1 calc R . .
C2 C -0.1076(9) 0.9970(5) 0.1612(5) 0.061(2) Uani 1 1 d . . .
H2 H -0.2023 0.9954 0.1155 0.073 Uiso 1 1 calc R . .
C3 C 0.0414(8) 0.9987(3) 0.1309(4) 0.0376(14) Uani 1 1 d . . .
C4 C 0.1786(8) 0.9995(3) 0.2008(4) 0.0392(14) Uani 1 1 d . . .
H4 H 0.2798 0.9990 0.1823 0.047 Uiso 1 1 calc R . .
C5 C 0.1639(7) 1.0010(3) 0.2994(4) 0.0371(14) Uani 1 1 d . . .
H5 H 0.2572 1.0026 0.3462 0.045 Uiso 1 1 calc R . .
C6 C 0.0966(10) 0.7823(5) 0.4435(6) 0.068(2) Uani 1 1 d . . .
H6 H 0.1611 0.8187 0.4088 0.081 Uiso 1 1 calc R . .
C7 C 0.1031(11) 0.6826(6) 0.4376(8) 0.083(3) Uani 1 1 d . . .
H7 H 0.1712 0.6530 0.4001 0.100 Uiso 1 1 calc R . .
C8 C 0.0093(7) 0.6281(7) 0.4869(5) 0.0610(13) Uani 1 1 d . . .
C9 C -0.0845(12) 0.6753(5) 0.5428(8) 0.083(3) Uani 1 1 d . . .
H9 H -0.1480 0.6400 0.5790 0.100 Uiso 1 1 calc R . .
C10 C -0.0857(11) 0.7757(5) 0.5458(7) 0.072(2) Uani 1 1 d . . .
H10 H -0.1513 0.8065 0.5841 0.086 Uiso 1 1 calc R . .
Cl1 Cl 0.9809(3) 0.28302(18) 0.1688(2) 0.0818(7) Uani 1 1 d . . .
O2 O 1.1299(8) 0.2515(5) 0.2196(5) 0.113(2) Uani 1 1 d U . .
O3 O 0.9668(13) 0.2404(8) 0.0709(7) 0.176(4) Uani 1 1 d U . .
O4 O 0.9877(10) 0.3803(6) 0.1601(8) 0.164(4) Uani 1 1 d U . .
O5 O 0.8545(11) 0.2503(7) 0.2096(8) 0.167(4) Uani 1 1 d U . .
O6 O 0.4716(17) 0.8430(10) 0.5937(10) 0.197(5) Uani 1 1 d U . .
H6A H 0.4650 0.8090 0.5445 0.295 Uiso 1 1 calc R . .
C11 C 0.4445(19) 0.7906(12) 0.6666(11) 0.159(6) Uani 1 1 d U . .
H11A H 0.5333 0.7966 0.7198 0.239 Uiso 1 1 calc R . .
H11B H 0.4325 0.7239 0.6466 0.239 Uiso 1 1 calc R . .
H11C H 0.3476 0.8125 0.6876 0.239 Uiso 1 1 calc R . .
H1A H 0.330(10) 1.049(3) 0.559(6) 0.10(3) Uiso 1 1 d D . .
H1B H 0.300(12) 0.946(3) 0.569(6) 0.13(4) Uiso 1 1 d D . .

loop_
_atom_site_aniso_label
_atom_site_aniso_U_11
_atom_site_aniso_U_22
_atom_site_aniso_U_33
_atom_site_aniso_U_23
_atom_site_aniso_U_13
_atom_site_aniso_U_12
Cd1 0.0381(4) 0.0161(3) 0.0196(3) -0.00018(17) 0.0068(2) 0.00065(18)
O1 0.041(2) 0.053(3) 0.045(3) -0.005(2) 0.0029(19) -0.0029(19)
N1 0.042(3) 0.037(3) 0.021(2) 0.0001(17) 0.0069(19) 0.0024(18)
N2 0.050(3) 0.060(4) 0.023(2) 0.000(2) 0.0084(19) 0.001(2)
N3 0.052(3) 0.015(2) 0.039(3) 0.0009(17) 0.006(2) 0.0024(17)
N4 0.053(3) 0.062(3) 0.065(3) 0.004(2) 0.003(2) 0.003(2)
C1 0.040(3) 0.102(7) 0.027(3) -0.002(3) 0.009(3) 0.001(3)
C2 0.043(4) 0.116(8) 0.024(3) -0.002(3) 0.004(3) -0.003(3)
C3 0.048(3) 0.044(4) 0.022(3) -0.002(2) 0.011(2) -0.001(2)
C4 0.044(3) 0.048(4) 0.028(3) 0.002(2) 0.012(2) 0.002(2)
C5 0.042(3) 0.048(4) 0.022(3) 0.001(2) 0.006(2) 0.000(2)
C6 0.090(5) 0.035(4) 0.089(6) -0.009(4) 0.044(4) 0.002(4)
C7 0.095(6) 0.039(4) 0.124(8) -0.011(4) 0.038(6) 0.008(4)
C8 0.053(3) 0.062(3) 0.065(3) 0.004(2) 0.003(2) 0.003(2)
C9 0.108(7) 0.034(4) 0.112(8) 0.017(4) 0.031(6) -0.021(4)
C10 0.102(6) 0.036(4) 0.089(6) 0.006(4) 0.048(5) -0.007(4)
Cl1 0.0742(12) 0.0675(13) 0.0996(16) 0.0290(12) 0.0026(11) -0.0054(10)
O2 0.105(4) 0.122(5) 0.110(5) 0.022(4) 0.011(4) 0.048(4)
O3 0.189(7) 0.204(8) 0.130(6) 0.012(6) 0.008(6) -0.037(6)
O4 0.129(5) 0.096(5) 0.245(8) 0.042(6) -0.038(5) 0.008(4)
O5 0.142(6) 0.189(8) 0.187(7) 0.009(6) 0.076(6) -0.047(5)
O6 0.178(8) 0.198(9) 0.209(9) -0.006(7) 0.018(7) 0.004(7)
C11 0.185(10) 0.179(10) 0.116(8) 0.052(7) 0.032(7) -0.057(8)

loop_
_atom_type_symbol
_atom_type_description
_atom_type_scat_dispersion_real
_atom_type_scat_dispersion_imag
_atom_type_scat_source
C C 0.0033 0.0016 'International Tables Vol C Tables 4.2.6.8 and 6.1.1.4'
H H 0.0000 0.0000 'International Tables Vol C Tables 4.2.6.8 and 6.1.1.4'
N N 0.0061 0.0033 'International Tables Vol C Tables 4.2.6.8 and 6.1.1.4'
O O 0.0106 0.0060 'International Tables Vol C Tables 4.2.6.8 and 6.1.1.4'
Cl Cl 0.1484 0.1585 'International Tables Vol C Tables 4.2.6.8 and 6.1.1.4'
Cd Cd -0.8075 1.2024 'International Tables Vol C Tables 4.2.6.8 and 6.1.1.4'

loop_
_geom_angle_atom_site_label_1
_geom_angle_atom_site_label_2
_geom_angle_atom_site_label_3
_geom_angle
_geom_angle_site_symmetry_1
_geom_angle_site_symmetry_3
_geom_angle_publ_flag
O1 Cd1 O1 180.0 . 3_576 ?
O1 Cd1 N3 88.19(14) . . ?
O1 Cd1 N3 91.81(15) 3_576 . ?
O1 Cd1 N3 91.81(15) . 3_576 ?
O1 Cd1 N3 88.19(14) 3_576 3_576 ?
N3 Cd1 N3 180.00(19) . 3_576 ?
O1 Cd1 N1 87.78(17) . . ?
O1 Cd1 N1 92.22(17) 3_576 . ?
N3 Cd1 N1 88.60(13) . . ?
N3 Cd1 N1 91.40(13) 3_576 . ?
O1 Cd1 N1 92.22(17) . 3_576 ?
O1 Cd1 N1 87.78(17) 3_576 3_576 ?
N3 Cd1 N1 91.40(13) . 3_576 ?
N3 Cd1 N1 88.60(13) 3_576 3_576 ?
N1 Cd1 N1 180.000(2) . 3_576 ?
Cd1 O1 H1A 117(6) . . ?
Cd1 O1 H1B 103(7) . . ?
H1A O1 H1B 116(6) . . ?
C5 N1 C1 117.3(5) . . ?
C5 N1 Cd1 122.2(4) . . ?
C1 N1 Cd1 120.5(4) . . ?
N2 N2 C3 113.6(7) 3_575 . ?
C10 N3 C6 116.8(7) . . ?
C10 N3 Cd1 122.6(4) . . ?
C6 N3 Cd1 120.6(4) . . ?
N4 N4 C8 101.0(9) 3_566 . ?
N1 C1 C2 123.1(6) . . ?
N1 C1 H1 118.4 . . ?
C2 C1 H1 118.4 . . ?
C1 C2 C3 118.7(6) . . ?
C1 C2 H2 120.7 . . ?
C3 C2 H2 120.7 . . ?
C4 C3 C2 118.9(6) . . ?
C4 C3 N2 116.5(5) . . ?
C2 C3 N2 124.6(6) . . ?
C3 C4 C5 119.0(6) . . ?
C3 C4 H4 120.5 . . ?
C5 C4 H4 120.5 . . ?
N1 C5 C4 122.9(6) . . ?
N1 C5 H5 118.5 . . ?
C4 C5 H5 118.5 . . ?
N3 C6 C7 123.5(7) . . ?
N3 C6 H6 118.2 . . ?
C7 C6 H6 118.2 . . ?
C8 C7 C6 119.3(8) . . ?
C8 C7 H7 120.3 . . ?
C6 C7 H7 120.3 . . ?
C7 C8 C9 117.7(9) . . ?
C7 C8 N4 113.2(6) . . ?
C9 C8 N4 129.0(7) . . ?
C8 C9 C10 120.2(8) . . ?
C8 C9 H9 119.9 . . ?
C10 C9 H9 119.9 . . ?
N3 C10 C9 122.4(7) . . ?
N3 C10 H10 118.8 . . ?
C9 C10 H10 118.8 . . ?
O4 Cl1 O5 114.5(6) . . ?
O4 Cl1 O2 107.7(5) . . ?
O5 Cl1 O2 112.8(6) . . ?
O4 Cl1 O3 108.3(6) . . ?
O5 Cl1 O3 107.7(6) . . ?
O2 Cl1 O3 105.4(6) . . ?
C11 O6 H6A 109.5 . . ?
O6 C11 H11A 109.5 . . ?
O6 C11 H11B 109.5 . . ?
H11A C11 H11B 109.5 . . ?
O6 C11 H11C 109.5 . . ?
H11A C11 H11C 109.5 . . ?
H11B C11 H11C 109.5 . . ?

loop_
_geom_bond_atom_site_label_1
_geom_bond_atom_site_label_2
_geom_bond_distance
_geom_bond_site_symmetry_2
_geom_bond_publ_flag
Cd1 O1 2.340(5) . ?
Cd1 O1 2.340(5) 3_576 ?
Cd1 N3 2.348(5) . ?
Cd1 N3 2.348(5) 3_576 ?
Cd1 N1 2.387(5) . ?
Cd1 N1 2.387(5) 3_576 ?
O1 H1A 0.86(5) . ?
O1 H1B 0.84(5) . ?
N1 C5 1.339(8) . ?
N1 C1 1.352(9) . ?
N2 N2 1.246(12) 3_575 ?
N2 C3 1.442(8) . ?
N3 C10 1.322(8) . ?
N3 C6 1.329(8) . ?
N4 N4 1.125(13) 3_566 ?
N4 C8 1.580(11) . ?
C1 C2 1.382(10) . ?
C1 H1 0.9300 . ?
C2 C3 1.389(10) . ?
C2 H2 0.9300 . ?
C3 C4 1.376(9) . ?
C4 C5 1.391(8) . ?
C4 H4 0.9300 . ?
C5 H5 0.9300 . ?
C6 C7 1.376(10) . ?
C6 H6 0.9300 . ?
C7 C8 1.355(11) . ?
C7 H7 0.9300 . ?
C8 C9 1.360(11) . ?
C9 C10 1.381(10) . ?
C9 H9 0.9300 . ?
C10 H10 0.9300 . ?
Cl1 O4 1.347(9) . ?
Cl1 O5 1.362(8) . ?
Cl1 O2 1.400(6) . ?
Cl1 O3 1.463(10) . ?
O6 C11 1.290(15) . ?
O6 H6A 0.8200 . ?
C11 H11A 0.9600 . ?
C11 H11B 0.9600 . ?
C11 H11C 0.9600 . ?

loop_
_geom_torsion_atom_site_label_1
_geom_torsion_atom_site_label_2
_geom_torsion_atom_site_label_3
_geom_torsion_atom_site_label_4
_geom_torsion
_geom_torsion_site_symmetry_1
_geom_torsion_site_symmetry_2
_geom_torsion_site_symmetry_3
_geom_torsion_site_symmetry_4
_geom_torsion_publ_flag
O1 Cd1 N1 C5 -1.9(3) . . . . ?
O1 Cd1 N1 C5 178.1(3) 3_576 . . . ?
N3 Cd1 N1 C5 -90.1(3) . . . . ?
N3 Cd1 N1 C5 89.9(3) 3_576 . . . ?
N1 Cd1 N1 C5 -1(100) 3_576 . . . ?
O1 Cd1 N1 C1 177.1(4) . . . . ?
O1 Cd1 N1 C1 -2.9(4) 3_576 . . . ?
N3 Cd1 N1 C1 88.8(4) . . . . ?
N3 Cd1 N1 C1 -91.2(4) 3_576 . . . ?
N1 Cd1 N1 C1 178(100) 3_576 . . . ?
O1 Cd1 N3 C10 129.8(6) . . . . ?
O1 Cd1 N3 C10 -50.2(6) 3_576 . . . ?
N3 Cd1 N3 C10 52(13) 3_576 . . . ?
N1 Cd1 N3 C10 -142.4(6) . . . . ?
N1 Cd1 N3 C10 37.6(6) 3_576 . . . ?
O1 Cd1 N3 C6 -49.7(5) . . . . ?
O1 Cd1 N3 C6 130.3(5) 3_576 . . . ?
N3 Cd1 N3 C6 -128(13) 3_576 . . . ?
N1 Cd1 N3 C6 38.1(5) . . . . ?
N1 Cd1 N3 C6 -141.9(5) 3_576 . . . ?
C5 N1 C1 C2 -0.6(8) . . . . ?
Cd1 N1 C1 C2 -179.6(5) . . . . ?
N1 C1 C2 C3 0.1(9) . . . . ?
C1 C2 C3 C4 1.0(8) . . . . ?
C1 C2 C3 N2 -179.3(5) . . . . ?
N2 N2 C3 C4 -178.6(5) 3_575 . . . ?
N2 N2 C3 C2 1.8(8) 3_575 . . . ?
C2 C3 C4 C5 -1.6(7) . . . . ?
N2 C3 C4 C5 178.7(4) . . . . ?
C1 N1 C5 C4 0.0(7) . . . . ?
Cd1 N1 C5 C4 179.0(4) . . . . ?
C3 C4 C5 N1 1.1(7) . . . . ?
C10 N3 C6 C7 0.9(11) . . . . ?
Cd1 N3 C6 C7 -179.5(8) . . . . ?
N3 C6 C7 C8 0.5(15) . . . . ?
C6 C7 C8 C9 -1.8(12) . . . . ?
C6 C7 C8 N4 175.9(8) . . . . ?
N4 N4 C8 C7 158.4(8) 3_566 . . . ?
N4 N4 C8 C9 -24.2(12) 3_566 . . . ?
C7 C8 C9 C10 1.8(12) . . . . ?
N4 C8 C9 C10 -175.5(8) . . . . ?
C6 N3 C10 C9 -0.9(11) . . . . ?
Cd1 N3 C10 C9 179.5(7) . . . . ?
C8 C9 C10 N3 -0.4(15) . . . . ?
